data_2300428
loop_
_publ_author_name
'Eccles, Kevin S.'
'Stokes, Stephen P.'
'Daly, Carla A.'
'Barry, Nicola M.'
'McSweeney, Sharon P.'
'O'Neill, Damian J.'
'Kelly, Dawn M.'
'Jennings, W. Brian'
'N\'i Dhubhghaill, O. M.'
'Moynihan, Humphrey A.'
'Maguire, Anita R.'
'Lawrence, Simon E.'

_publ_section_title
;
 Evaluation of the Bruker SMART X2S: crystallography for the
 nonspecialist?
;
_journal_coden_ASTM JACGAR
_journal_coeditor_code KK5074
_journal_issue 1
_journal_name_full 'Journal of Applied Crystallography'
_journal_page_first 213
_journal_page_last 215
_journal_paper_doi 10.1107/S0021889810042561
_journal_volume 44
_journal_year 2011
_chemical_formula_moiety 'C15 H14 N2 O2 S'
_chemical_formula_sum 'C15 H14 N2 O2 S'
_chemical_formula_weight 288.36
_space_group_IT_number 19
_symmetry_cell_setting orthorhombic
_symmetry_space_group_name_Hall 'P 2ac 2ab'
_symmetry_space_group_name_H-M 'P 21 21 21'
_atom_sites_solution_hydrogens geom
_atom_sites_solution_primary direct
_atom_sites_solution_secondary difmap
_audit_creation_method SHELXL-97
_cell_angle_alpha 90.00
_cell_angle_beta 90.00
_cell_angle_gamma 90.00
_cell_formula_units_Z 4
_cell_length_a 7.7592(10)
_cell_length_b 9.9677(13)
_cell_length_c 18.230(2)
_cell_measurement_reflns_used 3129
_cell_measurement_temperature 300(2)
_cell_measurement_theta_max 23.12
_cell_measurement_theta_min 2.48
_cell_volume 1409.9(3)
_computing_cell_refinement 'Bruker SAINT'
_computing_data_collection 'Bruker GIS'
_computing_data_reduction 'Bruker SAINT'
_computing_molecular_graphics 'Bruker APEX2'
_computing_structure_refinement 'SHELXL-97 (Sheldrick, 2008)'
_computing_structure_solution 'SHELXS-97 (Sheldrick, 2008)'
_diffrn_ambient_temperature 300(2)
_diffrn_measured_fraction_theta_full 0.991
_diffrn_measured_fraction_theta_max 0.991
_diffrn_measurement_device_type 'Bruker SMART X2S'
_diffrn_measurement_method '\w scans'
_diffrn_radiation_monochromator 'doubly curved silicon crystal'
_diffrn_radiation_source 'micro-focus sealed tube'
_diffrn_radiation_type MoK\a
_diffrn_radiation_wavelength 0.71073
_diffrn_reflns_av_R_equivalents 0.0410
_diffrn_reflns_av_sigmaI/netI 0.0429
_diffrn_reflns_limit_h_max 9
_diffrn_reflns_limit_h_min -9
_diffrn_reflns_limit_k_max 11
_diffrn_reflns_limit_k_min -11
_diffrn_reflns_limit_l_max 19
_diffrn_reflns_limit_l_min -21
_diffrn_reflns_number 8816
_diffrn_reflns_theta_full 25.03
_diffrn_reflns_theta_max 25.03
_diffrn_reflns_theta_min 2.23
_exptl_absorpt_coefficient_mu 0.232
_exptl_absorpt_correction_T_max 0.8928
_exptl_absorpt_correction_T_min 0.7762
_exptl_absorpt_correction_type multi-scan
_exptl_absorpt_process_details 'SADABS V2008/1 (Bruker AXS)'
_exptl_crystal_colour colorless
_exptl_crystal_density_diffrn 1.358
_exptl_crystal_density_method 'not measured'
_exptl_crystal_description block
_exptl_crystal_F_000 608
_exptl_crystal_size_max 0.33
_exptl_crystal_size_mid 0.31
_exptl_crystal_size_min 0.21
_refine_diff_density_max 0.152
_refine_diff_density_min -0.270
_refine_ls_abs_structure_details 'Flack H D (1983), Acta Cryst. A39, 876-881'
_refine_ls_abs_structure_Flack 0.43(12)
_refine_ls_extinction_method none
_refine_ls_goodness_of_fit_ref 1.136
_refine_ls_hydrogen_treatment constr
_refine_ls_matrix_type full
_refine_ls_number_parameters 183
_refine_ls_number_reflns 2458
_refine_ls_number_restraints 0
_refine_ls_restrained_S_all 1.136
_refine_ls_R_factor_all 0.0574
_refine_ls_R_factor_gt 0.0397
_refine_ls_shift/su_max 0.070
_refine_ls_shift/su_mean 0.006
_refine_ls_structure_factor_coef Fsqd
_refine_ls_weighting_details 'calc w=1/[\s^2^(Fo^2^)+(0.0524P)^2^+0.2488P] where P=(Fo^2^+2Fc^2^)/3'
_refine_ls_weighting_scheme calc
_refine_ls_wR_factor_gt 0.0917
_refine_ls_wR_factor_ref 0.1126
_reflns_number_gt 1984
_reflns_number_total 2458
_reflns_threshold_expression >2sigma(I)
_cod_duplicate_entry 2300338
_cod_data_source_file kk5074sup1.cif
_cod_data_source_block Compound_14_X2S
_cod_depositor_comments
;
The following automatic conversions were performed:

'_symmetry_cell_setting' value 'Orthorhombic' changed to
'orthorhombic' according to
/home/saulius/struct/CIF-dictionaries/cif_core.dic dictionary named
'cif_core.dic' version 2.4.2 from 2011-04-26.

Automatic conversion script
Id: cif_fix_values 1891 2012-01-12 08:04:46Z andrius 
;
_cod_original_sg_symbol_H-M P2(1)2(1)2(1)
_cod_database_code 2300428

loop_
_symmetry_equiv_pos_as_xyz
'x, y, z'
'x+1/2, -y+1/2, -z'
'-x, y+1/2, -z+1/2'
'-x+1/2, -y, z+1/2'

loop_
_atom_site_type_symbol
_atom_site_label
_atom_site_fract_x
_atom_site_fract_y
_atom_site_fract_z
_atom_site_U_iso_or_equiv
_atom_site_adp_type
_atom_site_calc_flag
_atom_site_refinement_flags
_atom_site_occupancy
S S1 0.14932(11) 0.31891(9) 0.72682(4) 0.0374(2) Uani d . 1
O O1 0.1782(4) 0.4052(3) 1.04528(12) 0.0546(7) Uani d . 1
O O2 0.1822(4) 0.4455(3) 0.69252(14) 0.0544(7) Uani d . 1
H H2 0.2623 0.4830 0.7135 0.082 Uiso calc R 1
N N1 -0.0176(4) 0.2436(3) 0.70515(15) 0.0487(8) Uani d . 1
H H1 -0.0143 0.1655 0.6852 0.058 Uiso calc R 1
N N2 -0.2979(4) 0.3532(5) 0.7290(2) 0.0800(12) Uani d . 1
C C1 0.3451(5) 0.1060(4) 0.47732(19) 0.0477(9) Uani d . 1
H H1A 0.3527 0.0845 0.4278 0.057 Uiso calc R 1
C C2 0.2579(5) 0.0229(4) 0.5241(2) 0.0458(9) Uani d . 1
H H2A 0.2065 -0.0548 0.5063 0.055 Uiso calc R 1
C C3 0.2461(5) 0.0540(3) 0.59781(19) 0.0431(8) Uani d . 1
H H3 0.1855 -0.0023 0.6293 0.052 Uiso calc R 1
C C4 0.3240(4) 0.1687(3) 0.62498(17) 0.0355(7) Uani d . 1
C C5 0.3147(4) 0.2019(4) 0.70568(17) 0.0412(9) Uani d . 1
H H5A 0.4247 0.2384 0.7212 0.049 Uiso calc R 1
H H5B 0.2948 0.1199 0.7331 0.049 Uiso calc R 1
C C6 0.1549(4) 0.3382(3) 0.82328(16) 0.0341(7) Uani d . 1
C C7 0.0698(4) 0.2497(3) 0.86932(17) 0.0369(8) Uani d . 1
H H7 0.0097 0.1774 0.8497 0.044 Uiso calc R 1
C C8 0.0738(4) 0.2685(3) 0.94418(17) 0.0370(8) Uani d . 1
H H8 0.0155 0.2099 0.9752 0.044 Uiso calc R 1
C C9 0.1653(5) 0.3753(3) 0.97274(17) 0.0382(8) Uani d . 1
C C10 0.0868(5) 0.3244(5) 1.09696(18) 0.0589(10) Uani d . 1
H H10A -0.0341 0.3261 1.0857 0.088 Uiso calc R 1
H H10B 0.1047 0.3590 1.1455 0.088 Uiso calc R 1
H H10C 0.1281 0.2337 1.0945 0.088 Uiso calc R 1
C C11 0.4215(5) 0.2213(4) 0.5032(2) 0.0491(10) Uani d . 1
H H11 0.4797 0.2779 0.4711 0.059 Uiso calc R 1
C C12 0.4115(4) 0.2529(4) 0.57708(19) 0.0438(9) Uani d . 1
H H12 0.4636 0.3305 0.5946 0.053 Uiso calc R 1
C C13 -0.1663(5) 0.3050(4) 0.71875(18) 0.0512(9) Uani d . 1
C C14 0.2524(5) 0.4634(4) 0.92723(19) 0.0450(9) Uani d . 1
H H14 0.3142 0.5345 0.9472 0.054 Uiso calc R 1
C C15 0.2474(4) 0.4457(4) 0.85222(19) 0.0423(8) Uani d . 1
H H15 0.3050 0.5049 0.8213 0.051 Uiso calc R 1

loop_
_atom_site_aniso_label
_atom_site_aniso_U_11
_atom_site_aniso_U_22
_atom_site_aniso_U_33
_atom_site_aniso_U_12
_atom_site_aniso_U_13
_atom_site_aniso_U_23
S1 0.0385(4) 0.0468(5) 0.0270(4) -0.0002(4) 0.0007(4) -0.0001(4)
O1 0.0695(18) 0.0653(17) 0.0291(13) -0.0096(15) -0.0053(13) -0.0106(12)
O2 0.068(2) 0.0523(15) 0.0426(15) -0.0042(14) 0.0028(12) 0.0049(13)
N1 0.0462(18) 0.0628(19) 0.0370(16) -0.0045(16) -0.0026(14) -0.0184(15)
N2 0.041(2) 0.125(4) 0.073(3) 0.005(2) -0.0043(19) -0.027(3)
C1 0.052(2) 0.061(2) 0.0307(18) 0.010(2) 0.0032(18) -0.0072(17)
C2 0.048(2) 0.048(2) 0.041(2) -0.0008(19) 0.0017(17) -0.0105(18)
C3 0.044(2) 0.0412(19) 0.044(2) 0.0013(18) 0.0096(17) 0.0020(17)
C4 0.0337(17) 0.0401(17) 0.0327(17) 0.0023(17) 0.0030(14) 0.0012(16)
C5 0.040(2) 0.046(2) 0.0370(19) 0.0014(16) -0.0016(14) -0.0036(16)
C6 0.0334(16) 0.0407(18) 0.0284(16) 0.0006(18) 0.0013(15) -0.0020(14)
C7 0.0404(17) 0.0373(18) 0.0329(18) -0.0050(16) -0.0058(14) -0.0015(16)
C8 0.0422(19) 0.0404(19) 0.0283(17) 0.0010(16) 0.0048(15) 0.0031(15)
C9 0.0395(19) 0.0448(18) 0.0303(18) 0.0025(18) -0.0032(16) -0.0057(15)
C10 0.075(3) 0.076(3) 0.0258(18) 0.000(2) 0.0000(17) 0.004(2)
C11 0.054(2) 0.053(3) 0.040(2) 0.0000(19) 0.0111(17) 0.0126(19)
C12 0.045(2) 0.0426(19) 0.044(2) -0.0035(17) 0.0038(16) -0.0067(18)
C13 0.040(2) 0.082(3) 0.0313(18) -0.002(2) -0.0031(18) -0.012(2)
C14 0.050(2) 0.043(2) 0.041(2) -0.0108(18) -0.0081(17) -0.0106(17)
C15 0.045(2) 0.0443(19) 0.038(2) -0.0099(18) 0.0043(17) -0.0005(17)

loop_
_atom_type_symbol
_atom_type_description
_atom_type_scat_dispersion_real
_atom_type_scat_dispersion_imag
_atom_type_scat_source
C C 0.0033 0.0016 'International Tables Vol C Tables 4.2.6.8 and 6.1.1.4'
H H 0.0000 0.0000 'International Tables Vol C Tables 4.2.6.8 and 6.1.1.4'
N N 0.0061 0.0033 'International Tables Vol C Tables 4.2.6.8 and 6.1.1.4'
O O 0.0106 0.0060 'International Tables Vol C Tables 4.2.6.8 and 6.1.1.4'
S S 0.1246 0.1234 'International Tables Vol C Tables 4.2.6.8 and 6.1.1.4'

loop_
_geom_angle_atom_site_label_1
_geom_angle_atom_site_label_2
_geom_angle_atom_site_label_3
_geom_angle
O2 S1 N1 117.71(17)
O2 S1 C6 109.52(16)
N1 S1 C6 109.07(16)
O2 S1 C5 110.81(17)
N1 S1 C5 103.34(17)
C6 S1 C5 105.60(16)
C9 O1 C10 118.8(3)
S1 O2 H2 109.5
C13 N1 S1 117.1(3)
C13 N1 H1 121.4
S1 N1 H1 121.4
C11 C1 C2 120.3(3)
C11 C1 H1A 119.8
C2 C1 H1A 119.8
C3 C2 C1 120.2(3)
C3 C2 H2A 119.9
C1 C2 H2A 119.9
C2 C3 C4 120.3(3)
C2 C3 H3 119.9
C4 C3 H3 119.9
C3 C4 C12 119.2(3)
C3 C4 C5 120.6(3)
C12 C4 C5 120.3(3)
C4 C5 S1 112.9(2)
C4 C5 H5A 109.0
S1 C5 H5A 109.0
C4 C5 H5B 109.0
S1 C5 H5B 109.0
H5A C5 H5B 107.8
C7 C6 C15 120.4(3)
C7 C6 S1 121.4(2)
C15 C6 S1 118.2(2)
C8 C7 C6 120.2(3)
C8 C7 H7 119.9
C6 C7 H7 119.9
C7 C8 C9 119.3(3)
C7 C8 H8 120.3
C9 C8 H8 120.3
O1 C9 C14 114.1(3)
O1 C9 C8 125.0(3)
C14 C9 C8 120.9(3)
O1 C10 H10A 109.5
O1 C10 H10B 109.5
H10A C10 H10B 109.5
O1 C10 H10C 109.5
H10A C10 H10C 109.5
H10B C10 H10C 109.5
C1 C11 C12 119.9(3)
C1 C11 H11 120.1
C12 C11 H11 120.1
C11 C12 C4 120.1(3)
C11 C12 H12 119.9
C4 C12 H12 119.9
N2 C13 N1 177.0(4)
C15 C14 C9 120.0(3)
C15 C14 H14 120.0
C9 C14 H14 120.0
C14 C15 C6 119.2(3)
C14 C15 H15 120.4
C6 C15 H15 120.4

loop_
_geom_bond_atom_site_label_1
_geom_bond_atom_site_label_2
_geom_bond_distance
S1 O2 1.431(3)
S1 N1 1.548(3)
S1 C6 1.769(3)
S1 C5 1.777(3)
O1 C9 1.359(4)
O1 C10 1.428(4)
O2 H2 0.8200
N1 C13 1.330(5)
N1 H1 0.8600
N2 C13 1.144(5)
C1 C11 1.376(5)
C1 C2 1.368(5)
C1 H1A 0.9300
C2 C3 1.382(5)
C2 H2A 0.9300
C3 C4 1.385(5)
C3 H3 0.9300
C4 C12 1.388(5)
C4 C5 1.509(4)
C5 H5A 0.9700
C5 H5B 0.9700
C6 C7 1.385(4)
C6 C15 1.394(4)
C7 C8 1.378(4)
C7 H7 0.9300
C8 C9 1.381(5)
C8 H8 0.9300
C9 C14 1.384(5)
C10 H10A 0.9600
C10 H10B 0.9600
C10 H10C 0.9600
C11 C12 1.386(5)
C11 H11 0.9300
C12 H12 0.9300
C14 C15 1.379(5)
C14 H14 0.9300
C15 H15 0.9300

loop_
_cod_entry_issue_id
_cod_entry_issue_origin
_cod_entry_issue_severity
_cod_entry_issue_description
_cod_entry_issue_author
_cod_entry_issue_date
1 original note
;
 This entry describes a structure that was purposely solved automatically with
 minimal human intervention to investigate the capabilities of the Bruker SMART
 X2S benchtop crystallography instrument.
;
'Vaitkus, Antanas' 2025-01-28T09:42:58+02:00
2 original warning
;
 An extra hydrogen atom was placed on the 'N1' atom site during the automated
 structure modelling.
;
'Vaitkus, Antanas' 2025-01-28T09:42:58+02:00
